data_4506489
loop_
_publ_author_name
'Wahl, Helene'
'Haynes, Delia A.'
'le Roex, Tanya'

_publ_section_title
;
 A Series of Polymorphs of Hexakis(4-fluorophenoxy)cyclotriphosphazene
;
_journal_issue 8
_journal_name_full 'Crystal Growth &amp; Design'
_journal_page_first 4031
_journal_paper_doi 10.1021/cg300503p
_journal_volume 12
_journal_year 2012
_chemical_formula_moiety 'C36 H24 F6 N3 O6 P3'
_chemical_formula_sum 'C36 H24 F6 N3 O6 P3'
_chemical_formula_weight 801.49
_chemical_name_common Hexakis(4-fluorophenoxy)cyclotriphosphazene
_chemical_name_systematic
;
 ?
;
_space_group_IT_number 14
_symmetry_cell_setting monoclinic
_symmetry_space_group_name_Hall '-P 2ybc'
_symmetry_space_group_name_H-M 'P 1 21/c 1'
_atom_sites_solution_hydrogens geom
_atom_sites_solution_primary direct
_atom_sites_solution_secondary difmap
_audit_creation_method SHELXL-97
_cell_angle_alpha 90.00
_cell_angle_beta 90.2130(10)
_cell_angle_gamma 90.00
_cell_formula_units_Z 8
_cell_length_a 25.993(2)
_cell_length_b 15.7837(15)
_cell_length_c 16.8365(16)
_cell_measurement_reflns_used 4609
_cell_measurement_temperature 213(2)
_cell_measurement_theta_max 24.096
_cell_measurement_theta_min 2.366
_cell_volume 6907.4(11)
_computing_cell_refinement 'Bruker SAINT'
_computing_data_collection 'Bruker APEX2'
_computing_data_reduction 'Bruker SAINT'
_computing_structure_refinement 'SHELXL-97 (Sheldrick, 2008)'
_computing_structure_solution 'SHELXS-97 (Sheldrick, 2008)'
_diffrn_ambient_temperature 213(2)
_diffrn_measured_fraction_theta_full 0.999
_diffrn_measured_fraction_theta_max 0.999
_diffrn_measurement_device_type 'Bruker SMART APEX'
_diffrn_measurement_method '\f and \w scans'
_diffrn_radiation_monochromator graphite
_diffrn_radiation_source 'fine-focus sealed tube'
_diffrn_radiation_type MoK\a
_diffrn_radiation_wavelength 0.71073
_diffrn_reflns_av_R_equivalents 0.0782
_diffrn_reflns_av_sigmaI/netI 0.1099
_diffrn_reflns_limit_h_max 32
_diffrn_reflns_limit_h_min -28
_diffrn_reflns_limit_k_max 19
_diffrn_reflns_limit_k_min -19
_diffrn_reflns_limit_l_max 17
_diffrn_reflns_limit_l_min -21
_diffrn_reflns_number 38932
_diffrn_reflns_theta_full 26.38
_diffrn_reflns_theta_max 26.38
_diffrn_reflns_theta_min 1.77
_diffrn_standards_number 0
_exptl_absorpt_coefficient_mu 0.257
_exptl_absorpt_correction_T_max 0.9468
_exptl_absorpt_correction_T_min 0.9149
_exptl_absorpt_correction_type multi-scan
_exptl_absorpt_process_details 'symmetry-related measurements'
_exptl_crystal_colour Colourless
_exptl_crystal_density_diffrn 1.541
_exptl_crystal_density_method 'not measured'
_exptl_crystal_description Block
_exptl_crystal_F_000 3264
_exptl_crystal_size_max 0.35
_exptl_crystal_size_mid 0.31
_exptl_crystal_size_min 0.22
_refine_diff_density_max 0.255
_refine_diff_density_min -0.322
_refine_diff_density_rms 0.048
_refine_ls_extinction_method none
_refine_ls_goodness_of_fit_ref 0.825
_refine_ls_hydrogen_treatment constr
_refine_ls_matrix_type full
_refine_ls_number_parameters 973
_refine_ls_number_reflns 14111
_refine_ls_number_restraints 0
_refine_ls_restrained_S_all 0.825
_refine_ls_R_factor_all 0.1238
_refine_ls_R_factor_gt 0.0446
_refine_ls_shift/su_max 0.002
_refine_ls_shift/su_mean 0.000
_refine_ls_structure_factor_coef Fsqd
_refine_ls_weighting_details 'calc w=1/[\s^2^(Fo^2^)+(0.0237P)^2^+0.0000P] where P=(Fo^2^+2Fc^2^)/3'
_refine_ls_weighting_scheme calc
_refine_ls_wR_factor_gt 0.0756
_refine_ls_wR_factor_ref 0.0929
_reflns_number_gt 6457
_reflns_number_total 14111
_reflns_threshold_expression >2sigma(I)
_cod_data_source_file cg300503p_si_002.cif
_cod_data_source_block Delta213K.CIF
_cod_depositor_comments
;
The following automatic conversions were performed:

'_exptl_absorpt_correction_type' value 'Multi-scan' changed to
'multi-scan' according to
/home/saulius/struct/CIF-dictionaries/cif_core.dic dictionary named
'cif_core.dic' version 2.4.2 from 2011-04-26.

Automatic conversion script
Id: cif_fix_values 1891 2012-01-12 08:04:46Z andrius 
;
_cod_original_cell_volume 6907.3(11)
_cod_original_sg_symbol_H-M P21/c
_cod_database_code 4506489

loop_
_symmetry_equiv_pos_as_xyz
'x, y, z'
'-x, y+1/2, -z+1/2'
'-x, -y, -z'
'x, -y-1/2, z-1/2'

loop_
_atom_site_label
_atom_site_type_symbol
_atom_site_fract_x
_atom_site_fract_y
_atom_site_fract_z
_atom_site_U_iso_or_equiv
_atom_site_adp_type
_atom_site_occupancy
_atom_site_symmetry_multiplicity
_atom_site_calc_flag
_atom_site_refinement_flags
P1 P 1.05197(3) 0.11891(5) 0.19686(5) 0.0342(2) Uani 1 1 d .
F1 F 1.27494(7) 0.21622(14) 0.04821(13) 0.0877(7) Uani 1 1 d .
O1 O 1.10977(7) 0.09224(11) 0.21169(11) 0.0404(5) Uani 1 1 d .
N1 N 1.04474(8) 0.21870(13) 0.20019(13) 0.0332(6) Uani 1 1 d .
C1 C 1.15070(10) 0.12558(18) 0.16718(18) 0.0351(7) Uani 1 1 d .
P2 P 1.01087(3) 0.26406(5) 0.26463(5) 0.0357(2) Uani 1 1 d .
F2 F 1.25000(7) 0.31578(12) 0.37410(13) 0.0856(7) Uani 1 1 d .
O2 O 1.04423(7) 0.32892(11) 0.31542(12) 0.0493(6) Uani 1 1 d .
N2 N 0.97814(8) 0.20558(13) 0.32126(13) 0.0338(6) Uani 1 1 d .
C2 C 1.16647(11) 0.20735(19) 0.17843(19) 0.0486(9) Uani 1 1 d .
H2 H 1.1487 0.2427 0.2139 0.058 Uiso 1 1 calc R
P3 P 0.97835(3) 0.10578(5) 0.31362(5) 0.0340(2) Uani 1 1 d .
F3 F 1.15734(7) 0.08756(12) 0.58071(13) 0.0876(7) Uani 1 1 d .
O3 O 0.98335(7) 0.06414(11) 0.39900(11) 0.0381(5) Uani 1 1 d .
N3 N 1.01796(8) 0.06466(13) 0.25465(13) 0.0320(6) Uani 1 1 d .
C3 C 1.20844(11) 0.2380(2) 0.1379(2) 0.0535(9) Uani 1 1 d .
H3 H 1.2197 0.2941 0.1453 0.064 Uiso 1 1 calc R
P4 P 0.54346(3) 0.13309(5) 0.19656(5) 0.0328(2) Uani 1 1 d .
F4 F 0.86285(7) 0.11757(11) -0.04975(10) 0.0617(5) Uani 1 1 d .
O4 O 1.04578(7) 0.08630(11) 0.10811(11) 0.0398(5) Uani 1 1 d .
N4 N 0.51041(8) 0.18530(13) 0.25780(13) 0.0327(6) Uani 1 1 d .
C4 C 1.23294(12) 0.1860(2) 0.0875(2) 0.0544(9) Uani 1 1 d .
P5 P 0.50200(3) -0.01447(5) 0.25883(5) 0.0341(2) Uani 1 1 d .
F5 F 0.77303(8) 0.32952(14) 0.14789(16) 0.1174(10) Uani 1 1 d .
O5 O 0.97592(7) 0.33400(12) 0.22563(13) 0.0500(6) Uani 1 1 d .
N5 N 0.47036(8) 0.04136(13) 0.31912(14) 0.0339(6) Uani 1 1 d .
C5 C 1.21760(12) 0.1048(2) 0.0742(2) 0.0591(10) Uani 1 1 d .
H5 H 1.2354 0.0701 0.0381 0.071 Uiso 1 1 calc R
P6 P 0.47171(3) 0.14179(5) 0.31671(5) 0.0355(2) Uani 1 1 d .
F6 F 0.73514(7) 0.19328(14) 0.37852(14) 0.0952(8) Uani 1 1 d .
O6 O 0.92330(7) 0.07129(11) 0.28980(11) 0.0391(5) Uani 1 1 d .
N6 N 0.53418(8) 0.03374(12) 0.19421(13) 0.0308(6) Uani 1 1 d .
C6 C 1.17558(11) 0.07462(19) 0.11463(19) 0.0482(9) Uani 1 1 d .
H6 H 1.1641 0.0189 0.1060 0.058 Uiso 1 1 calc R
F7 F 0.77184(7) 0.06281(12) 0.04487(12) 0.0720(6) Uani 1 1 d .
O7 O 0.60148(6) 0.15593(11) 0.21375(11) 0.0354(5) Uani 1 1 d .
C7 C 1.09649(11) 0.32251(18) 0.33033(18) 0.0368(7) Uani 1 1 d .
F8 F 0.74498(7) -0.05949(11) 0.34206(13) 0.0808(7) Uani 1 1 d .
O8 O 0.53698(7) -0.08054(11) 0.30535(12) 0.0422(5) Uani 1 1 d .
C8 C 1.11636(12) 0.25928(19) 0.37734(19) 0.0492(9) Uani 1 1 d .
H8 H 1.0945 0.2179 0.3991 0.059 Uiso 1 1 calc R
F9 F 0.66390(7) 0.12456(11) 0.55342(11) 0.0670(6) Uani 1 1 d .
O9 O 0.47981(7) 0.17850(11) 0.40371(11) 0.0408(5) Uani 1 1 d .
C9 C 1.16825(13) 0.2569(2) 0.3924(2) 0.0587(10) Uani 1 1 d .
H9 H 1.1826 0.2139 0.4241 0.070 Uiso 1 1 calc R
F10 F 0.36132(7) 0.15528(11) -0.06463(11) 0.0697(6) Uani 1 1 d .
O10 O 0.53869(6) 0.17129(11) 0.10982(11) 0.0356(5) Uani 1 1 d .
C10 C 1.19855(12) 0.3186(2) 0.3601(2) 0.0519(9) Uani 1 1 d .
F11 F 0.26676(8) -0.07685(13) 0.12401(14) 0.1029(8) Uani 1 1 d .
O11 O 0.46656(7) -0.08382(11) 0.21921(12) 0.0451(6) Uani 1 1 d .
C11 C 1.17962(12) 0.38241(19) 0.31422(19) 0.0473(8) Uani 1 1 d .
H11 H 1.2015 0.4243 0.2935 0.057 Uiso 1 1 calc R
F12 F 0.23019(7) 0.04887(14) 0.38184(15) 0.1071(8) Uani 1 1 d .
O12 O 0.41677(7) 0.17944(11) 0.29832(12) 0.0424(5) Uani 1 1 d .
C12 C 1.12761(11) 0.38399(17) 0.29895(17) 0.0393(8) Uani 1 1 d .
H12 H 1.1135 0.4271 0.2671 0.047 Uiso 1 1 calc R
C13 C 1.02922(11) 0.07242(17) 0.44325(18) 0.0333(7) Uani 1 1 d .
C14 C 1.02851(11) 0.12150(17) 0.51061(18) 0.0418(8) Uani 1 1 d .
H14 H 0.9985 0.1510 0.5250 0.050 Uiso 1 1 calc R
C15 C 1.07226(13) 0.12705(19) 0.55680(19) 0.0515(9) Uani 1 1 d .
H15 H 1.0727 0.1604 0.6030 0.062 Uiso 1 1 calc R
C16 C 1.11446(13) 0.0836(2) 0.5343(2) 0.0528(9) Uani 1 1 d .
C17 C 1.11596(12) 0.0340(2) 0.4679(2) 0.0527(9) Uani 1 1 d .
H17 H 1.1461 0.0046 0.4541 0.063 Uiso 1 1 calc R
C18 C 1.07214(11) 0.02801(17) 0.42146(18) 0.0417(8) Uani 1 1 d .
H18 H 1.0718 -0.0060 0.3756 0.050 Uiso 1 1 calc R
C19 C 0.99820(11) 0.09363(17) 0.06875(17) 0.0346(7) Uani 1 1 d .
C20 C 0.99430(11) 0.15224(18) 0.00853(17) 0.0405(8) Uani 1 1 d .
H20 H 1.0225 0.1866 -0.0046 0.049 Uiso 1 1 calc R
C21 C 0.94854(12) 0.15993(18) -0.03217(18) 0.0441(8) Uani 1 1 d .
H21 H 0.9449 0.1994 -0.0737 0.053 Uiso 1 1 calc R
C22 C 0.90840(12) 0.10871(19) -0.01072(18) 0.0417(8) Uani 1 1 d .
C23 C 0.91196(12) 0.04891(19) 0.04799(18) 0.0462(9) Uani 1 1 d .
H23 H 0.8838 0.0142 0.0607 0.055 Uiso 1 1 calc R
C24 C 0.95843(11) 0.04094(17) 0.08826(17) 0.0403(8) Uani 1 1 d .
H24 H 0.9625 0.0000 0.1283 0.048 Uiso 1 1 calc R
C25 C 0.92373(11) 0.32662(18) 0.20767(18) 0.0356(7) Uani 1 1 d .
C26 C 0.90684(13) 0.27601(19) 0.14751(19) 0.0534(9) Uani 1 1 d .
H26 H 0.9300 0.2413 0.1197 0.064 Uiso 1 1 calc R
C27 C 0.85551(14) 0.2765(2) 0.1280(2) 0.0673(11) Uani 1 1 d .
H27 H 0.8429 0.2414 0.0873 0.081 Uiso 1 1 calc R
C28 C 0.82353(13) 0.3279(2) 0.1684(2) 0.0645(11) Uani 1 1 d .
C29 C 0.83985(12) 0.3783(2) 0.2290(2) 0.0622(10) Uani 1 1 d .
H29 H 0.8165 0.4129 0.2566 0.075 Uiso 1 1 calc R
C30 C 0.89090(11) 0.37758(18) 0.24909(19) 0.0471(8) Uani 1 1 d .
H30 H 0.9032 0.4117 0.2908 0.056 Uiso 1 1 calc R
C31 C 0.87638(11) 0.10550(17) 0.31545(19) 0.0365(7) Uani 1 1 d .
C32 C 0.83796(11) 0.10904(19) 0.25994(19) 0.0481(8) Uani 1 1 d .
H32 H 0.8441 0.0916 0.2075 0.058 Uiso 1 1 calc R
C33 C 0.79003(13) 0.1384(2) 0.2816(2) 0.0642(11) Uani 1 1 d .
H33 H 0.7631 0.1406 0.2443 0.077 Uiso 1 1 calc R
C34 C 0.78244(12) 0.1641(2) 0.3575(2) 0.0578(10) Uani 1 1 d .
C35 C 0.81980(13) 0.1610(2) 0.4126(2) 0.0709(11) Uani 1 1 d .
H35 H 0.8134 0.1789 0.4649 0.085 Uiso 1 1 calc R
C36 C 0.86766(12) 0.1311(2) 0.3916(2) 0.0601(10) Uani 1 1 d .
H36 H 0.8942 0.1284 0.4295 0.072 Uiso 1 1 calc R
C37 C 0.64261(10) 0.12946(18) 0.16599(17) 0.0319(7) Uani 1 1 d .
C38 C 0.67130(11) 0.19063(18) 0.12904(18) 0.0410(8) Uani 1 1 d .
H38 H 0.6616 0.2479 0.1326 0.049 Uiso 1 1 calc R
C39 C 0.71437(11) 0.1680(2) 0.08659(19) 0.0506(9) Uani 1 1 d .
H39 H 0.7342 0.2092 0.0605 0.061 Uiso 1 1 calc R
C40 C 0.72764(11) 0.0847(2) 0.08317(19) 0.0444(8) Uani 1 1 d .
C41 C 0.69937(11) 0.02242(19) 0.11775(19) 0.0457(8) Uani 1 1 d .
H41 H 0.7090 -0.0348 0.1131 0.055 Uiso 1 1 calc R
C42 C 0.65613(11) 0.04543(18) 0.15987(18) 0.0428(8) Uani 1 1 d .
H42 H 0.6359 0.0037 0.1844 0.051 Uiso 1 1 calc R
C43 C 0.58985(10) -0.07254(17) 0.31448(17) 0.0330(7) Uani 1 1 d .
C44 C 0.62042(11) -0.13375(17) 0.28084(17) 0.0396(8) Uani 1 1 d .
H44 H 0.6055 -0.1779 0.2512 0.048 Uiso 1 1 calc R
C45 C 0.67268(12) -0.13032(18) 0.29064(19) 0.0484(9) Uani 1 1 d .
H45 H 0.6941 -0.1720 0.2684 0.058 Uiso 1 1 calc R
C46 C 0.69293(12) -0.0650(2) 0.3333(2) 0.0480(9) Uani 1 1 d .
C47 C 0.66355(12) -0.0037(2) 0.36770(19) 0.0520(9) Uani 1 1 d .
H47 H 0.6788 0.0402 0.3972 0.062 Uiso 1 1 calc R
C48 C 0.61113(12) -0.00775(18) 0.35808(18) 0.0448(8) Uani 1 1 d .
H48 H 0.5899 0.0336 0.3812 0.054 Uiso 1 1 calc R
C49 C 0.52702(11) 0.16599(18) 0.44256(18) 0.0361(7) Uani 1 1 d .
C50 C 0.56917(12) 0.21168(17) 0.41992(18) 0.0416(8) Uani 1 1 d .
H50 H 0.5666 0.2518 0.3788 0.050 Uiso 1 1 calc R
C51 C 0.61576(12) 0.19820(18) 0.45822(19) 0.0470(9) Uani 1 1 d .
H51 H 0.6454 0.2286 0.4436 0.056 Uiso 1 1 calc R
C52 C 0.61742(13) 0.13965(19) 0.5177(2) 0.0466(9) Uani 1 1 d .
C53 C 0.57577(13) 0.09593(19) 0.54291(19) 0.0488(9) Uani 1 1 d .
H53 H 0.5784 0.0574 0.5853 0.059 Uiso 1 1 calc R
C54 C 0.52926(12) 0.10929(18) 0.50488(18) 0.0442(8) Uani 1 1 d .
H54 H 0.4996 0.0802 0.5212 0.053 Uiso 1 1 calc R
C55 C 0.49216(10) 0.16575(17) 0.06729(17) 0.0315(7) Uani 1 1 d .
C56 C 0.45068(11) 0.21398(17) 0.08973(17) 0.0389(8) Uani 1 1 d .
H56 H 0.4527 0.2491 0.1347 0.047 Uiso 1 1 calc R
C57 C 0.40598(11) 0.21013(19) 0.04510(19) 0.0448(8) Uani 1 1 d .
H57 H 0.3769 0.2419 0.0595 0.054 Uiso 1 1 calc R
C58 C 0.40509(12) 0.1590(2) -0.0203(2) 0.0460(8) Uani 1 1 d .
C59 C 0.44596(12) 0.11152(19) -0.04338(19) 0.0489(9) Uani 1 1 d .
H59 H 0.4440 0.0771 -0.0889 0.059 Uiso 1 1 calc R
C60 C 0.49035(11) 0.11500(17) 0.00154(18) 0.0407(8) Uani 1 1 d .
H60 H 0.5192 0.0827 -0.0130 0.049 Uiso 1 1 calc R
C61 C 0.41535(11) -0.07492(17) 0.19699(18) 0.0358(7) Uani 1 1 d .
C62 C 0.38107(11) -0.12615(19) 0.23420(19) 0.0494(9) Uani 1 1 d .
H62 H 0.3919 -0.1610 0.2764 0.059 Uiso 1 1 calc R
C63 C 0.33043(12) -0.1269(2) 0.2100(2) 0.0632(11) Uani 1 1 d .
H63 H 0.3060 -0.1616 0.2351 0.076 Uiso 1 1 calc R
C64 C 0.31691(13) -0.0755(2) 0.1481(2) 0.0620(11) Uani 1 1 d .
C65 C 0.35045(14) -0.0237(2) 0.1107(2) 0.0633(10) Uani 1 1 d .
H65 H 0.3396 0.0116 0.0689 0.076 Uiso 1 1 calc R
C66 C 0.40106(12) -0.02414(19) 0.1357(2) 0.0529(9) Uani 1 1 d .
H66 H 0.4255 0.0105 0.1104 0.063 Uiso 1 1 calc R
C67 C 0.37007(11) 0.14329(17) 0.3224(2) 0.0387(8) Uani 1 1 d .
C68 C 0.35957(12) 0.1247(2) 0.3998(2) 0.0560(9) Uani 1 1 d .
H68 H 0.3846 0.1341 0.4393 0.067 Uiso 1 1 calc R
C69 C 0.31226(14) 0.0919(2) 0.4199(2) 0.0677(11) Uani 1 1 d .
H69 H 0.3047 0.0777 0.4728 0.081 Uiso 1 1 calc R
C70 C 0.27706(13) 0.0808(2) 0.3617(3) 0.0656(11) Uani 1 1 d .
C71 C 0.28610(13) 0.0997(2) 0.2847(2) 0.0702(11) Uani 1 1 d .
H71 H 0.2607 0.0911 0.2457 0.084 Uiso 1 1 calc R
C72 C 0.33363(12) 0.1318(2) 0.2650(2) 0.0559(9) Uani 1 1 d .
H72 H 0.3409 0.1458 0.2120 0.067 Uiso 1 1 calc R

loop_
_atom_site_aniso_label
_atom_site_aniso_U_11
_atom_site_aniso_U_22
_atom_site_aniso_U_33
_atom_site_aniso_U_23
_atom_site_aniso_U_13
_atom_site_aniso_U_12
P1 0.0402(5) 0.0261(4) 0.0364(5) -0.0034(4) 0.0042(4) -0.0008(4)
F1 0.0611(14) 0.1148(18) 0.0876(18) -0.0048(14) 0.0306(12) -0.0166(12)
O1 0.0370(12) 0.0360(12) 0.0483(15) 0.0025(10) 0.0040(10) 0.0021(9)
N1 0.0385(14) 0.0241(13) 0.0371(16) 0.0010(11) 0.0061(11) -0.0022(11)
C1 0.0356(18) 0.0315(18) 0.038(2) -0.0020(15) 0.0022(14) 0.0024(15)
P2 0.0351(5) 0.0245(5) 0.0474(6) -0.0030(4) 0.0029(4) -0.0008(4)
F2 0.0530(13) 0.0832(15) 0.120(2) 0.0105(14) -0.0290(12) -0.0141(11)
O2 0.0375(12) 0.0357(12) 0.0747(18) -0.0228(12) 0.0048(11) -0.0041(10)
N2 0.0379(14) 0.0232(13) 0.0402(17) -0.0047(11) 0.0038(11) 0.0008(11)
C2 0.043(2) 0.043(2) 0.060(3) -0.0190(17) 0.0099(17) -0.0007(16)
P3 0.0391(5) 0.0270(4) 0.0359(5) -0.0013(4) 0.0028(4) -0.0047(4)
F3 0.0802(15) 0.0832(16) 0.0991(19) -0.0069(13) -0.0438(13) -0.0052(12)
O3 0.0404(12) 0.0385(12) 0.0354(14) 0.0074(10) 0.0018(9) -0.0058(9)
N3 0.0370(14) 0.0208(13) 0.0381(17) -0.0014(11) 0.0083(11) -0.0031(10)
C3 0.038(2) 0.047(2) 0.075(3) -0.013(2) 0.0064(18) -0.0063(17)
P4 0.0382(5) 0.0236(4) 0.0367(5) 0.0026(4) 0.0052(4) 0.0004(3)
F4 0.0669(12) 0.0664(13) 0.0518(13) 0.0026(10) -0.0144(10) -0.0111(10)
O4 0.0477(13) 0.0381(12) 0.0338(13) -0.0095(10) 0.0070(10) -0.0005(10)
N4 0.0409(14) 0.0170(13) 0.0403(17) 0.0002(11) 0.0130(11) 0.0018(10)
C4 0.036(2) 0.070(3) 0.057(3) -0.001(2) 0.0103(17) -0.0045(19)
P5 0.0359(5) 0.0202(4) 0.0461(6) 0.0024(4) 0.0043(4) 0.0006(3)
F5 0.0666(15) 0.0908(17) 0.194(3) -0.0358(18) -0.0554(16) 0.0129(13)
O5 0.0379(13) 0.0306(12) 0.0815(18) 0.0158(11) 0.0038(11) 0.0033(10)
N5 0.0404(14) 0.0213(13) 0.0402(17) 0.0023(11) 0.0097(11) -0.0003(11)
C5 0.056(2) 0.067(3) 0.054(3) -0.024(2) 0.0147(18) 0.007(2)
P6 0.0413(5) 0.0245(4) 0.0407(6) 0.0012(4) 0.0080(4) 0.0045(4)
F6 0.0530(13) 0.1166(19) 0.116(2) -0.0180(15) 0.0135(12) 0.0171(13)
O6 0.0336(12) 0.0384(12) 0.0453(14) -0.0085(10) 0.0025(9) -0.0052(9)
N6 0.0355(14) 0.0192(13) 0.0377(16) -0.0007(11) 0.0058(11) -0.0004(10)
C6 0.049(2) 0.0358(19) 0.060(3) -0.0155(17) 0.0026(17) 0.0004(16)
F7 0.0489(12) 0.0830(15) 0.0843(16) -0.0191(12) 0.0244(10) -0.0034(10)
O7 0.0350(11) 0.0306(11) 0.0406(14) -0.0035(10) 0.0066(9) 0.0001(9)
C7 0.0418(19) 0.0292(18) 0.039(2) -0.0130(15) 0.0056(15) -0.0066(15)
F8 0.0475(13) 0.0676(14) 0.127(2) -0.0072(13) -0.0197(12) 0.0104(10)
O8 0.0383(12) 0.0274(11) 0.0609(16) 0.0163(10) 0.0048(10) 0.0044(9)
C8 0.057(2) 0.042(2) 0.049(2) 0.0062(17) 0.0036(17) -0.0191(17)
F9 0.0756(13) 0.0551(12) 0.0703(15) -0.0139(10) -0.0220(11) 0.0097(10)
O9 0.0471(13) 0.0364(12) 0.0391(14) -0.0044(10) 0.0122(10) 0.0042(10)
C9 0.063(2) 0.051(2) 0.062(3) 0.0159(19) -0.0126(19) -0.0074(19)
F10 0.0650(13) 0.0805(15) 0.0633(15) -0.0083(11) -0.0192(11) -0.0025(11)
O10 0.0389(12) 0.0328(11) 0.0351(13) 0.0102(10) 0.0069(9) 0.0020(9)
C10 0.040(2) 0.053(2) 0.062(3) -0.0038(19) -0.0109(18) -0.0135(17)
F11 0.0632(14) 0.1027(18) 0.143(2) 0.0249(16) -0.0406(14) -0.0086(12)
O11 0.0347(12) 0.0255(11) 0.0752(17) -0.0094(11) 0.0042(10) -0.0037(9)
C11 0.054(2) 0.0312(19) 0.057(2) -0.0014(17) 0.0068(17) -0.0115(16)
F12 0.0544(14) 0.123(2) 0.144(2) 0.0259(17) 0.0234(14) -0.0179(13)
O12 0.0384(12) 0.0320(12) 0.0568(15) 0.0118(10) 0.0086(10) 0.0056(9)
C12 0.0455(19) 0.0260(17) 0.046(2) -0.0048(15) 0.0060(15) -0.0027(15)
C13 0.0390(18) 0.0242(17) 0.037(2) 0.0045(14) 0.0080(15) -0.0042(14)
C14 0.055(2) 0.0311(18) 0.040(2) 0.0017(16) 0.0098(16) 0.0004(15)
C15 0.073(2) 0.039(2) 0.042(2) -0.0050(17) -0.0048(19) -0.0086(19)
C16 0.052(2) 0.048(2) 0.058(3) 0.0024(19) -0.0130(19) -0.0080(18)
C17 0.043(2) 0.050(2) 0.064(3) -0.0003(19) 0.0025(18) 0.0055(17)
C18 0.051(2) 0.0344(18) 0.039(2) -0.0056(15) 0.0027(16) -0.0010(16)
C19 0.0428(19) 0.0317(18) 0.029(2) -0.0075(14) 0.0058(14) -0.0021(14)
C20 0.054(2) 0.0357(19) 0.032(2) -0.0046(15) 0.0118(15) -0.0108(15)
C21 0.064(2) 0.0383(19) 0.030(2) 0.0044(15) 0.0059(16) -0.0074(17)
C22 0.052(2) 0.041(2) 0.032(2) -0.0052(16) -0.0047(16) -0.0060(16)
C23 0.055(2) 0.043(2) 0.040(2) -0.0020(17) 0.0046(17) -0.0168(16)
C24 0.058(2) 0.0297(18) 0.033(2) 0.0027(15) 0.0020(16) -0.0097(16)
C25 0.0383(19) 0.0262(17) 0.042(2) 0.0081(15) 0.0036(15) 0.0021(14)
C26 0.070(3) 0.043(2) 0.047(3) -0.0063(18) 0.0065(18) 0.0119(18)
C27 0.082(3) 0.057(2) 0.062(3) -0.013(2) -0.028(2) 0.013(2)
C28 0.041(2) 0.054(2) 0.098(3) -0.008(2) -0.023(2) 0.0092(19)
C29 0.046(2) 0.051(2) 0.089(3) -0.024(2) 0.0025(19) 0.0104(18)
C30 0.046(2) 0.040(2) 0.055(2) -0.0107(17) 0.0038(16) -0.0015(16)
C31 0.0394(19) 0.0287(17) 0.042(2) 0.0042(15) 0.0012(16) -0.0085(14)
C32 0.049(2) 0.054(2) 0.042(2) -0.0028(17) -0.0044(17) 0.0019(17)
C33 0.049(2) 0.075(3) 0.068(3) 0.003(2) -0.015(2) 0.0076(19)
C34 0.037(2) 0.060(2) 0.077(3) -0.005(2) 0.008(2) 0.0024(18)
C35 0.050(2) 0.106(3) 0.057(3) -0.025(2) 0.011(2) 0.003(2)
C36 0.047(2) 0.087(3) 0.047(3) -0.010(2) -0.0044(17) -0.001(2)
C37 0.0296(16) 0.0301(18) 0.036(2) 0.0016(14) -0.0014(13) -0.0011(14)
C38 0.047(2) 0.0273(18) 0.049(2) 0.0034(15) 0.0018(16) -0.0039(15)
C39 0.051(2) 0.048(2) 0.052(2) 0.0024(18) 0.0113(17) -0.0130(18)
C40 0.0333(18) 0.056(2) 0.044(2) -0.0096(18) 0.0079(15) -0.0004(17)
C41 0.042(2) 0.0346(19) 0.060(2) -0.0034(17) 0.0058(17) 0.0065(16)
C42 0.0430(19) 0.0332(19) 0.052(2) 0.0103(16) 0.0075(16) 0.0002(15)
C43 0.0343(18) 0.0243(17) 0.040(2) 0.0081(14) 0.0057(14) 0.0062(14)
C44 0.048(2) 0.0246(17) 0.046(2) 0.0013(15) 0.0018(15) 0.0036(15)
C45 0.050(2) 0.0302(19) 0.065(3) 0.0002(17) 0.0052(17) 0.0125(16)
C46 0.040(2) 0.044(2) 0.059(3) 0.0019(18) -0.0076(17) 0.0097(17)
C47 0.056(2) 0.046(2) 0.054(2) -0.0144(17) -0.0148(18) 0.0084(17)
C48 0.055(2) 0.037(2) 0.042(2) -0.0061(16) 0.0003(16) 0.0127(16)
C49 0.047(2) 0.0275(17) 0.034(2) -0.0073(15) 0.0087(15) 0.0013(15)
C50 0.058(2) 0.0293(18) 0.038(2) -0.0024(15) 0.0064(17) 0.0033(16)
C51 0.053(2) 0.0358(19) 0.052(2) -0.0058(17) 0.0057(17) -0.0079(16)
C52 0.058(2) 0.038(2) 0.043(2) -0.0100(17) -0.0064(18) 0.0039(17)
C53 0.073(2) 0.037(2) 0.037(2) -0.0013(16) 0.0041(18) 0.0012(18)
C54 0.061(2) 0.0330(18) 0.039(2) -0.0044(16) 0.0159(17) -0.0057(16)
C55 0.0368(18) 0.0252(16) 0.032(2) 0.0064(14) 0.0060(14) -0.0004(14)
C56 0.052(2) 0.0303(18) 0.035(2) -0.0030(14) 0.0044(16) 0.0057(15)
C57 0.046(2) 0.043(2) 0.045(2) 0.0013(17) 0.0072(17) 0.0110(16)
C58 0.050(2) 0.043(2) 0.044(2) 0.0012(17) -0.0052(17) -0.0030(17)
C59 0.068(2) 0.038(2) 0.041(2) -0.0092(16) 0.0035(18) -0.0015(18)
C60 0.051(2) 0.0291(18) 0.042(2) -0.0013(15) 0.0115(16) 0.0091(15)
C61 0.0369(19) 0.0255(17) 0.045(2) -0.0025(15) 0.0049(15) -0.0019(14)
C62 0.048(2) 0.042(2) 0.058(2) 0.0128(17) 0.0006(17) -0.0063(17)
C63 0.046(2) 0.060(2) 0.084(3) 0.021(2) -0.0011(19) -0.0186(18)
C64 0.045(2) 0.061(3) 0.081(3) 0.005(2) -0.017(2) -0.0020(19)
C65 0.072(3) 0.060(2) 0.058(3) 0.018(2) -0.008(2) -0.002(2)
C66 0.054(2) 0.044(2) 0.060(3) 0.0073(19) 0.0094(18) -0.0059(17)
C67 0.0363(18) 0.0296(18) 0.050(2) 0.0014(16) 0.0063(16) 0.0076(14)
C68 0.053(2) 0.066(2) 0.049(3) 0.0014(19) 0.0083(18) -0.0005(19)
C69 0.058(3) 0.086(3) 0.060(3) 0.018(2) 0.021(2) 0.001(2)
C70 0.040(2) 0.067(3) 0.090(4) 0.010(2) 0.014(2) -0.0050(19)
C71 0.051(2) 0.084(3) 0.075(3) 0.000(3) -0.006(2) -0.004(2)
C72 0.052(2) 0.069(3) 0.046(2) 0.0039(19) 0.0041(18) 0.0052(19)

loop_
_atom_type_symbol
_atom_type_description
_atom_type_scat_dispersion_real
_atom_type_scat_dispersion_imag
_atom_type_scat_source
C C 0.0033 0.0016 'International Tables Vol C Tables 4.2.6.8 and 6.1.1.4'
H H 0.0000 0.0000 'International Tables Vol C Tables 4.2.6.8 and 6.1.1.4'
N N 0.0061 0.0033 'International Tables Vol C Tables 4.2.6.8 and 6.1.1.4'
O O 0.0106 0.0060 'International Tables Vol C Tables 4.2.6.8 and 6.1.1.4'
F F 0.0171 0.0103 'International Tables Vol C Tables 4.2.6.8 and 6.1.1.4'
P P 0.1023 0.0942 'International Tables Vol C Tables 4.2.6.8 and 6.1.1.4'

loop_
_geom_angle_atom_site_label_1
_geom_angle_atom_site_label_2
_geom_angle_atom_site_label_3
_geom_angle
N3 P1 O1 107.10(11)
N3 P1 N1 116.87(12)
O1 P1 N1 111.82(11)
N3 P1 O4 110.53(11)
O1 P1 O4 98.93(10)
N1 P1 O4 110.08(11)
C1 O1 P1 122.50(17)
P2 N1 P1 122.89(15)
C6 C1 C2 120.3(3)
C6 C1 O1 119.2(3)
C2 C1 O1 120.4(3)
O5 P2 N1 110.84(12)
O5 P2 N2 110.56(11)
N1 P2 N2 117.06(12)
O5 P2 O2 94.92(11)
N1 P2 O2 111.03(11)
N2 P2 O2 110.24(12)
C7 O2 P2 125.70(17)
P2 N2 P3 122.12(15)
C1 C2 C3 120.1(3)
C1 C2 H2 120.0
C3 C2 H2 120.0
N3 P3 N2 117.71(12)
N3 P3 O6 106.96(11)
N2 P3 O6 111.13(11)
N3 P3 O3 110.46(11)
N2 P3 O3 109.85(11)
O6 P3 O3 99.11(10)
C13 O3 P3 120.47(17)
P1 N3 P3 122.49(14)
C4 C3 C2 118.5(3)
C4 C3 H3 120.8
C2 C3 H3 120.8
O7 P4 N4 106.47(11)
O7 P4 O10 98.85(10)
N4 P4 O10 111.28(11)
O7 P4 N6 112.07(10)
N4 P4 N6 116.71(12)
O10 P4 N6 109.98(11)
C19 O4 P1 120.18(17)
P6 N4 P4 122.37(14)
C3 C4 C5 122.7(3)
C3 C4 F1 118.4(3)
C5 C4 F1 118.9(3)
N6 P5 O11 110.78(12)
N6 P5 N5 117.07(12)
O11 P5 N5 110.78(11)
N6 P5 O8 110.75(11)
O11 P5 O8 94.89(11)
N5 P5 O8 110.38(12)
C25 O5 P2 126.34(17)
P5 N5 P6 122.02(15)
C4 C5 C6 118.5(3)
C4 C5 H5 120.7
C6 C5 H5 120.7
N4 P6 O12 107.01(11)
N4 P6 N5 117.81(13)
O12 P6 N5 111.20(11)
N4 P6 O9 109.83(11)
O12 P6 O9 99.24(10)
N5 P6 O9 110.11(12)
C31 O6 P3 125.17(17)
P5 N6 P4 122.85(15)
C1 C6 C5 119.9(3)
C1 C6 H6 120.1
C5 C6 H6 120.1
C37 O7 P4 123.84(17)
C12 C7 C8 121.0(3)
C12 C7 O2 117.3(3)
C8 C7 O2 121.6(3)
C43 O8 P5 124.03(16)
C9 C8 C7 119.6(3)
C9 C8 H8 120.2
C7 C8 H8 120.2
C49 O9 P6 119.44(17)
C10 C9 C8 118.3(3)
C10 C9 H9 120.9
C8 C9 H9 120.9
C55 O10 P4 120.67(16)
F2 C10 C11 118.5(3)
F2 C10 C9 118.4(3)
C11 C10 C9 123.1(3)
C61 O11 P5 126.99(17)
C10 C11 C12 118.2(3)
C10 C11 H11 120.9
C12 C11 H11 120.9
C67 O12 P6 125.03(17)
C7 C12 C11 119.8(3)
C7 C12 H12 120.1
C11 C12 H12 120.1
C18 C13 C14 121.6(3)
C18 C13 O3 120.0(3)
C14 C13 O3 118.3(3)
C13 C14 C15 119.2(3)
C13 C14 H14 120.4
C15 C14 H14 120.4
C16 C15 C14 118.6(3)
C16 C15 H15 120.7
C14 C15 H15 120.7
C15 C16 F3 118.7(3)
C15 C16 C17 123.2(3)
F3 C16 C17 118.1(3)
C16 C17 C18 118.4(3)
C16 C17 H17 120.8
C18 C17 H17 120.8
C13 C18 C17 119.0(3)
C13 C18 H18 120.5
C17 C18 H18 120.5
C24 C19 C20 122.1(3)
C24 C19 O4 120.1(3)
C20 C19 O4 117.7(3)
C21 C20 C19 119.2(3)
C21 C20 H20 120.4
C19 C20 H20 120.4
C22 C21 C20 118.3(3)
C22 C21 H21 120.8
C20 C21 H21 120.8
F4 C22 C21 118.3(3)
F4 C22 C23 118.4(3)
C21 C22 C23 123.2(3)
C22 C23 C24 118.1(3)
C22 C23 H23 120.9
C24 C23 H23 120.9
C19 C24 C23 119.0(3)
C19 C24 H24 120.5
C23 C24 H24 120.5
C26 C25 C30 121.7(3)
C26 C25 O5 121.4(3)
C30 C25 O5 116.7(3)
C25 C26 C27 119.0(3)
C25 C26 H26 120.5
C27 C26 H26 120.5
C28 C27 C26 118.9(3)
C28 C27 H27 120.5
C26 C27 H27 120.5
C27 C28 F5 118.8(3)
C27 C28 C29 122.6(3)
F5 C28 C29 118.6(3)
C28 C29 C30 118.7(3)
C28 C29 H29 120.7
C30 C29 H29 120.7
C25 C30 C29 119.1(3)
C25 C30 H30 120.5
C29 C30 H30 120.5
C36 C31 C32 120.5(3)
C36 C31 O6 123.4(3)
C32 C31 O6 116.0(3)
C31 C32 C33 119.5(3)
C31 C32 H32 120.3
C33 C32 H32 120.3
C34 C33 C32 118.9(3)
C34 C33 H33 120.5
C32 C33 H33 120.5
C35 C34 C33 122.2(3)
C35 C34 F6 119.0(4)
C33 C34 F6 118.8(3)
C34 C35 C36 119.2(3)
C34 C35 H35 120.4
C36 C35 H35 120.4
C31 C36 C35 119.8(3)
C31 C36 H36 120.1
C35 C36 H36 120.1
C38 C37 C42 120.4(3)
C38 C37 O7 117.8(3)
C42 C37 O7 121.7(3)
C37 C38 C39 119.8(3)
C37 C38 H38 120.1
C39 C38 H38 120.1
C40 C39 C38 118.7(3)
C40 C39 H39 120.7
C38 C39 H39 120.7
C39 C40 C41 122.9(3)
C39 C40 F7 118.6(3)
C41 C40 F7 118.5(3)
C40 C41 C42 118.2(3)
C40 C41 H41 120.9
C42 C41 H41 120.9
C37 C42 C41 120.1(3)
C37 C42 H42 120.0
C41 C42 H42 120.0
C48 C43 C44 120.7(3)
C48 C43 O8 121.6(3)
C44 C43 O8 117.7(3)
C45 C44 C43 119.8(3)
C45 C44 H44 120.1
C43 C44 H44 120.1
C46 C45 C44 118.4(3)
C46 C45 H45 120.8
C44 C45 H45 120.8
C45 C46 C47 123.1(3)
C45 C46 F8 119.2(3)
C47 C46 F8 117.8(3)
C46 C47 C48 118.3(3)
C46 C47 H47 120.8
C48 C47 H47 120.8
C47 C48 C43 119.7(3)
C47 C48 H48 120.2
C43 C48 H48 120.2
C50 C49 C54 121.5(3)
C50 C49 O9 119.8(3)
C54 C49 O9 118.7(3)
C49 C50 C51 119.3(3)
C49 C50 H50 120.4
C51 C50 H50 120.4
C52 C51 C50 118.1(3)
C52 C51 H51 121.0
C50 C51 H51 121.0
C53 C52 C51 123.6(3)
C53 C52 F9 118.6(3)
C51 C52 F9 117.8(3)
C52 C53 C54 118.4(3)
C52 C53 H53 120.8
C54 C53 H53 120.8
C49 C54 C53 119.1(3)
C49 C54 H54 120.5
C53 C54 H54 120.5
C60 C55 C56 121.5(3)
C60 C55 O10 118.4(2)
C56 C55 O10 120.0(3)
C55 C56 C57 119.0(3)
C55 C56 H56 120.5
C57 C56 H56 120.5
C58 C57 C56 118.4(3)
C58 C57 H57 120.8
C56 C57 H57 120.8
C59 C58 F10 118.2(3)
C59 C58 C57 123.1(3)
F10 C58 C57 118.7(3)
C58 C59 C60 118.4(3)
C58 C59 H59 120.8
C60 C59 H59 120.8
C55 C60 C59 119.6(3)
C55 C60 H60 120.2
C59 C60 H60 120.2
C66 C61 C62 121.6(3)
C66 C61 O11 121.6(3)
C62 C61 O11 116.4(3)
C61 C62 C63 119.8(3)
C61 C62 H62 120.1
C63 C62 H62 120.1
C64 C63 C62 117.6(3)
C64 C63 H63 121.2
C62 C63 H63 121.2
C65 C64 F11 119.3(3)
C65 C64 C63 123.4(3)
F11 C64 C63 117.4(3)
C64 C65 C66 118.1(3)
C64 C65 H65 121.0
C66 C65 H65 121.0
C61 C66 C65 119.5(3)
C61 C66 H66 120.2
C65 C66 H66 120.2
C72 C67 C68 120.5(3)
C72 C67 O12 116.7(3)
C68 C67 O12 122.7(3)
C67 C68 C69 119.8(3)
C67 C68 H68 120.1
C69 C68 H68 120.1
C70 C69 C68 118.3(4)
C70 C69 H69 120.8
C68 C69 H69 120.8
C69 C70 C71 123.2(4)
C69 C70 F12 118.2(4)
C71 C70 F12 118.6(4)
C70 C71 C72 118.1(3)
C70 C71 H71 120.9
C72 C71 H71 120.9
C67 C72 C71 120.0(3)
C67 C72 H72 120.0
C71 C72 H72 120.0

loop_
_geom_bond_atom_site_label_1
_geom_bond_atom_site_label_2
_geom_bond_distance
P1 N3 1.571(2)
P1 O1 1.5792(18)
P1 N1 1.587(2)
P1 O4 1.5880(19)
F1 C4 1.364(3)
O1 C1 1.406(3)
N1 P2 1.572(2)
C1 C6 1.361(4)
C1 C2 1.367(4)
P2 O5 1.5718(19)
P2 N2 1.578(2)
P2 O2 1.5893(19)
F2 C10 1.358(3)
O2 C7 1.384(3)
N2 P3 1.581(2)
C2 C3 1.377(4)
C2 H2 0.9400
P3 N3 1.573(2)
P3 O6 1.5812(18)
P3 O3 1.5856(19)
F3 C16 1.361(3)
O3 C13 1.410(3)
C3 C4 1.343(4)
C3 H3 0.9400
P4 O7 1.5763(18)
P4 N4 1.577(2)
P4 O10 1.5842(19)
P4 N6 1.587(2)
F4 C22 1.359(3)
O4 C19 1.406(3)
N4 P6 1.573(2)
C4 C5 1.361(4)
P5 N6 1.571(2)
P5 O11 1.5771(19)
P5 N5 1.578(2)
P5 O8 1.5882(18)
F5 C28 1.356(3)
O5 C25 1.394(3)
N5 P6 1.586(2)
C5 C6 1.375(4)
C5 H5 0.9400
P6 O12 1.5763(18)
P6 O9 1.588(2)
F6 C34 1.361(3)
O6 C31 1.403(3)
C6 H6 0.9400
F7 C40 1.364(3)
O7 C37 1.404(3)
C7 C12 1.370(4)
C7 C8 1.373(4)
F8 C46 1.363(3)
O8 C43 1.388(3)
C8 C9 1.372(4)
C8 H8 0.9400
F9 C52 1.369(3)
O9 C49 1.402(3)
C9 C10 1.367(4)
C9 H9 0.9400
F10 C58 1.360(3)
O10 C55 1.406(3)
C10 C11 1.360(4)
F11 C64 1.364(3)
O11 C61 1.388(3)
C11 C12 1.375(4)
C11 H11 0.9400
F12 C70 1.363(4)
O12 C67 1.403(3)
C12 H12 0.9400
C13 C18 1.369(4)
C13 C14 1.374(4)
C14 C15 1.378(4)
C14 H14 0.9400
C15 C16 1.350(4)
C15 H15 0.9400
C16 C17 1.365(4)
C17 C18 1.382(4)
C17 H17 0.9400
C18 H18 0.9400
C19 C24 1.368(3)
C19 C20 1.376(4)
C20 C21 1.376(4)
C20 H20 0.9400
C21 C22 1.369(4)
C21 H21 0.9400
C22 C23 1.370(4)
C23 C24 1.389(4)
C23 H23 0.9400
C24 H24 0.9400
C25 C26 1.361(4)
C25 C30 1.366(4)
C26 C27 1.373(4)
C26 H26 0.9400
C27 C28 1.348(4)
C27 H27 0.9400
C28 C29 1.361(4)
C29 C30 1.368(4)
C29 H29 0.9400
C30 H30 0.9400
C31 C36 1.364(4)
C31 C32 1.366(4)
C32 C33 1.379(4)
C32 H32 0.9400
C33 C34 1.356(4)
C33 H33 0.9400
C34 C35 1.341(4)
C35 C36 1.378(4)
C35 H35 0.9400
C36 H36 0.9400
C37 C38 1.371(4)
C37 C42 1.376(4)
C38 C39 1.378(4)
C38 H38 0.9400
C39 C40 1.360(4)
C39 H39 0.9400
C40 C41 1.360(4)
C41 C42 1.380(4)
C41 H41 0.9400
C42 H42 0.9400
C43 C48 1.374(4)
C43 C44 1.374(4)
C44 C45 1.369(4)
C44 H44 0.9400
C45 C46 1.361(4)
C45 H45 0.9400
C46 C47 1.363(4)
C47 C48 1.373(4)
C47 H47 0.9400
C48 H48 0.9400
C49 C50 1.367(4)
C49 C54 1.380(4)
C50 C51 1.386(4)
C50 H50 0.9400
C51 C52 1.363(4)
C51 H51 0.9400
C52 C53 1.353(4)
C53 C54 1.382(4)
C53 H53 0.9400
C54 H54 0.9400
C55 C60 1.367(4)
C55 C56 1.374(3)
C56 C57 1.383(4)
C56 H56 0.9400
C57 C58 1.365(4)
C57 H57 0.9400
C58 C59 1.358(4)
C59 C60 1.378(4)
C59 H59 0.9400
C60 H60 0.9400
C61 C66 1.358(4)
C61 C62 1.358(4)
C62 C63 1.377(4)
C62 H62 0.9400
C63 C64 1.366(4)
C63 H63 0.9400
C64 C65 1.352(4)
C65 C66 1.380(4)
C65 H65 0.9400
C66 H66 0.9400
C67 C72 1.363(4)
C67 C68 1.364(4)
C68 C69 1.377(4)
C68 H68 0.9400
C69 C70 1.349(5)
C69 H69 0.9400
C70 C71 1.351(5)
C71 C72 1.377(4)
C71 H71 0.9400
C72 H72 0.9400

loop_
_geom_torsion_atom_site_label_1
_geom_torsion_atom_site_label_2
_geom_torsion_atom_site_label_3
_geom_torsion_atom_site_label_4
_geom_torsion
N3 P1 O1 C1 177.0(2)
N1 P1 O1 C1 -53.8(2)
O4 P1 O1 C1 62.1(2)
N3 P1 N1 P2 7.6(2)
O1 P1 N1 P2 -116.29(16)
O4 P1 N1 P2 134.78(15)
P1 O1 C1 C6 -109.6(3)
P1 O1 C1 C2 72.6(3)
P1 N1 P2 O5 -135.25(15)
P1 N1 P2 N2 -7.2(2)
P1 N1 P2 O2 120.59(15)
O5 P2 O2 C7 -142.6(2)
N1 P2 O2 C7 -28.0(3)
N2 P2 O2 C7 103.4(2)
O5 P2 N2 P3 127.37(15)
N1 P2 N2 P3 -0.8(2)
O2 P2 N2 P3 -128.98(15)
C6 C1 C2 C3 -1.5(5)
O1 C1 C2 C3 176.3(3)
P2 N2 P3 N3 7.8(2)
P2 N2 P3 O6 -115.96(16)
P2 N2 P3 O3 135.39(15)
N3 P3 O3 C13 63.5(2)
N2 P3 O3 C13 -67.9(2)
O6 P3 O3 C13 175.57(19)
O1 P1 N3 P3 126.26(15)
N1 P1 N3 P3 0.0(2)
O4 P1 N3 P3 -126.96(15)
N2 P3 N3 P1 -7.4(2)
O6 P3 N3 P1 118.48(16)
O3 P3 N3 P1 -134.64(15)
C1 C2 C3 C4 0.2(5)
N3 P1 O4 C19 65.5(2)
O1 P1 O4 C19 177.63(19)
N1 P1 O4 C19 -65.1(2)
O7 P4 N4 P6 -123.39(15)
O10 P4 N4 P6 129.91(15)
N6 P4 N4 P6 2.6(2)
C2 C3 C4 C5 0.8(5)
C2 C3 C4 F1 -179.1(3)
N1 P2 O5 C25 101.4(2)
N2 P2 O5 C25 -30.1(3)
O2 P2 O5 C25 -143.9(2)
N6 P5 N5 P6 -1.5(2)
O11 P5 N5 P6 -129.83(15)
O8 P5 N5 P6 126.39(15)
C3 C4 C5 C6 -0.6(5)
F1 C4 C5 C6 179.3(3)
P4 N4 P6 O12 -120.28(16)
P4 N4 P6 N5 5.8(2)
P4 N4 P6 O9 132.93(15)
P5 N5 P6 N4 -6.4(2)
P5 N5 P6 O12 117.61(16)
P5 N5 P6 O9 -133.39(15)
N3 P3 O6 C31 -165.4(2)
N2 P3 O6 C31 -35.7(2)
O3 P3 O6 C31 79.8(2)
O11 P5 N6 P4 138.95(14)
N5 P5 N6 P4 10.6(2)
O8 P5 N6 P4 -117.09(15)
O7 P4 N6 P5 111.96(15)
N4 P4 N6 P5 -11.2(2)
O10 P4 N6 P5 -139.14(14)
C2 C1 C6 C5 1.7(5)
O1 C1 C6 C5 -176.1(3)
C4 C5 C6 C1 -0.7(5)
N4 P4 O7 C37 -172.7(2)
O10 P4 O7 C37 -57.3(2)
N6 P4 O7 C37 58.6(2)
P2 O2 C7 C12 114.8(3)
P2 O2 C7 C8 -67.9(4)
N6 P5 O8 C43 26.3(2)
O11 P5 O8 C43 140.7(2)
N5 P5 O8 C43 -105.0(2)
C12 C7 C8 C9 -0.8(5)
O2 C7 C8 C9 -178.1(3)
N4 P6 O9 C49 -63.0(2)
O12 P6 O9 C49 -175.0(2)
N5 P6 O9 C49 68.3(2)
C7 C8 C9 C10 0.5(5)
O7 P4 O10 C55 179.52(19)
N4 P4 O10 C55 -68.9(2)
N6 P4 O10 C55 62.1(2)
C8 C9 C10 F2 -179.2(3)
C8 C9 C10 C11 0.4(5)
N6 P5 O11 C61 -94.9(2)
N5 P5 O11 C61 36.8(3)
O8 P5 O11 C61 150.8(2)
F2 C10 C11 C12 178.7(3)
C9 C10 C11 C12 -0.8(5)
N4 P6 O12 C67 162.9(2)
N5 P6 O12 C67 32.9(3)
O9 P6 O12 C67 -83.0(2)
C8 C7 C12 C11 0.4(5)
O2 C7 C12 C11 177.7(2)
C10 C11 C12 C7 0.4(4)
P3 O3 C13 C18 -72.9(3)
P3 O3 C13 C14 111.1(3)
C18 C13 C14 C15 0.9(4)
O3 C13 C14 C15 176.8(2)
C13 C14 C15 C16 -0.3(5)
C14 C15 C16 F3 -178.6(3)
C14 C15 C16 C17 -0.2(5)
C15 C16 C17 C18 0.0(5)
F3 C16 C17 C18 178.5(3)
C14 C13 C18 C17 -1.0(4)
O3 C13 C18 C17 -176.9(3)
C16 C17 C18 C13 0.6(5)
P1 O4 C19 C24 -73.9(3)
P1 O4 C19 C20 108.9(3)
C24 C19 C20 C21 1.8(4)
O4 C19 C20 C21 178.8(2)
C19 C20 C21 C22 0.2(4)
C20 C21 C22 F4 178.6(3)
C20 C21 C22 C23 -1.6(5)
F4 C22 C23 C24 -179.2(3)
C21 C22 C23 C24 0.9(5)
C20 C19 C24 C23 -2.4(4)
O4 C19 C24 C23 -179.4(3)
C22 C23 C24 C19 1.1(4)
P2 O5 C25 C26 -70.8(4)
P2 O5 C25 C30 114.2(3)
C30 C25 C26 C27 0.1(5)
O5 C25 C26 C27 -174.6(3)
C25 C26 C27 C28 1.0(5)
C26 C27 C28 F5 178.6(3)
C26 C27 C28 C29 -1.5(6)
C27 C28 C29 C30 1.0(6)
F5 C28 C29 C30 -179.2(3)
C26 C25 C30 C29 -0.6(5)
O5 C25 C30 C29 174.3(3)
C28 C29 C30 C25 0.1(5)
P3 O6 C31 C36 -42.3(4)
P3 O6 C31 C32 140.3(2)
C36 C31 C32 C33 -0.3(5)
O6 C31 C32 C33 177.2(3)
C31 C32 C33 C34 0.8(5)
C32 C33 C34 C35 -0.8(6)
C32 C33 C34 F6 179.8(3)
C33 C34 C35 C36 0.3(6)
F6 C34 C35 C36 179.7(3)
C32 C31 C36 C35 -0.2(5)
O6 C31 C36 C35 -177.5(3)
C34 C35 C36 C31 0.1(6)
P4 O7 C37 C38 117.5(2)
P4 O7 C37 C42 -66.5(3)
C42 C37 C38 C39 -1.0(4)
O7 C37 C38 C39 175.0(3)
C37 C38 C39 C40 -0.7(5)
C38 C39 C40 C41 2.1(5)
C38 C39 C40 F7 -176.4(3)
C39 C40 C41 C42 -1.8(5)
F7 C40 C41 C42 176.7(3)
C38 C37 C42 C41 1.3(4)
O7 C37 C42 C41 -174.6(3)
C40 C41 C42 C37 0.1(5)
P5 O8 C43 C48 65.8(3)
P5 O8 C43 C44 -116.7(2)
C48 C43 C44 C45 -0.1(4)
O8 C43 C44 C45 -177.6(2)
C43 C44 C45 C46 -0.6(5)
C44 C45 C46 C47 1.0(5)
C44 C45 C46 F8 -178.4(3)
C45 C46 C47 C48 -0.6(5)
F8 C46 C47 C48 178.8(3)
C46 C47 C48 C43 -0.1(5)
C44 C43 C48 C47 0.5(5)
O8 C43 C48 C47 177.9(3)
P6 O9 C49 C50 74.3(3)
P6 O9 C49 C54 -107.8(3)
C54 C49 C50 C51 2.8(4)
O9 C49 C50 C51 -179.4(2)
C49 C50 C51 C52 -0.3(4)
C50 C51 C52 C53 -2.1(5)
C50 C51 C52 F9 177.8(2)
C51 C52 C53 C54 2.0(5)
F9 C52 C53 C54 -177.9(2)
C50 C49 C54 C53 -2.8(4)
O9 C49 C54 C53 179.3(2)
C52 C53 C54 C49 0.4(4)
P4 O10 C55 C60 -112.0(3)
P4 O10 C55 C56 71.3(3)
C60 C55 C56 C57 0.7(4)
O10 C55 C56 C57 177.4(2)
C55 C56 C57 C58 -0.8(4)
C56 C57 C58 C59 0.3(5)
C56 C57 C58 F10 -179.7(3)
F10 C58 C59 C60 -179.8(3)
C57 C58 C59 C60 0.1(5)
C56 C55 C60 C59 -0.3(4)
O10 C55 C60 C59 -177.0(2)
C58 C59 C60 C55 -0.2(5)
P5 O11 C61 C66 68.8(4)
P5 O11 C61 C62 -117.8(3)
C66 C61 C62 C63 -0.3(5)
O11 C61 C62 C63 -173.7(3)
C61 C62 C63 C64 0.4(5)
C62 C63 C64 C65 -0.9(6)
C62 C63 C64 F11 179.6(3)
F11 C64 C65 C66 -179.4(3)
C63 C64 C65 C66 1.1(6)
C62 C61 C66 C65 0.6(5)
O11 C61 C66 C65 173.6(3)
C64 C65 C66 C61 -1.0(5)
P6 O12 C67 C72 -128.8(2)
P6 O12 C67 C68 55.0(4)
C72 C67 C68 C69 1.7(5)
O12 C67 C68 C69 177.8(3)
C67 C68 C69 C70 -1.3(5)
C68 C69 C70 C71 0.5(6)
C68 C69 C70 F12 -179.6(3)
C69 C70 C71 C72 -0.1(6)
F12 C70 C71 C72 -179.9(3)
C68 C67 C72 C71 -1.2(5)
O12 C67 C72 C71 -177.5(3)
C70 C71 C72 C67 0.4(5)
